data_7223990
loop_
_publ_author_name
'gajulapali, pratap reddy'
'Kanduru, Lokesh'
'Manjunatha, Vishwanath D.'
'Venkitasamy, KESAVAN'

_publ_section_title
;
 Organocatalytic Construction of Spirooxindole Naphthoquinones through
 Michael/hemiketalization using L-Proline derived Bifunctional Thiourea
;
_journal_name_full 'RSC Adv.'
_journal_paper_doi 10.1039/C5RA25025K
_journal_year 2016
_chemical_formula_sum 'C25 H17 N5 O'
_chemical_formula_weight 403.44
_chemical_name_systematic
; 
 ? 
;
_space_group_IT_number 14
_symmetry_cell_setting monoclinic
_symmetry_space_group_name_Hall '-P 2yn'
_symmetry_space_group_name_H-M 'P 1 21/n 1'
_atom_sites_solution_hydrogens geom
_atom_sites_solution_primary direct
_atom_sites_solution_secondary difmap
_audit_creation_method SHELXL-97
_audit_update_record
;
2014-02-08 deposited with the CCDC.
2016-01-18 downloaded from the CCDC.
;
_cell_angle_alpha 90.00
_cell_angle_beta 98.3180(10)
_cell_angle_gamma 90.00
_cell_formula_units_Z 4
_cell_length_a 7.4484(2)
_cell_length_b 13.8881(5)
_cell_length_c 19.3487(7)
_cell_measurement_reflns_used 9998
_cell_measurement_temperature 296(2)
_cell_measurement_theta_max 27.15
_cell_measurement_theta_min 2.58
_cell_volume 1980.45(11)
_computing_cell_refinement 'APEX2/SAINT (Bruker, 2004)'
_computing_data_collection 'APEX2 (Bruker, 2004)'
_computing_data_reduction 'SAINT/XPREP (Bruker, 2004)'
_computing_molecular_graphics 'ORTEP3 (Farrugia, 1997) and Mercury (Bruno et al., 2002)'
_computing_publication_material 'SHELXL-97 (Sheldrick, 2008)'
_computing_structure_refinement 'SHELXL-97 (Sheldrick, 2008)'
_computing_structure_solution 'SIR92 (Altornare et al., 1993)'
_diffrn_ambient_temperature 296(2)
_diffrn_measured_fraction_theta_full 0.997
_diffrn_measured_fraction_theta_max 0.997
_diffrn_measurement_device_type 'Bruker axs kappa apex2 CCD Diffractometer'
_diffrn_measurement_method '\w and \f scan'
_diffrn_radiation_monochromator graphite
_diffrn_radiation_source 'fine-focus sealed tube'
_diffrn_radiation_type MoK\a
_diffrn_radiation_wavelength 0.71073
_diffrn_reflns_av_R_equivalents 0.0000
_diffrn_reflns_av_sigmaI/netI 0.0562
_diffrn_reflns_limit_h_max 9
_diffrn_reflns_limit_h_min -9
_diffrn_reflns_limit_k_max 17
_diffrn_reflns_limit_k_min -17
_diffrn_reflns_limit_l_max 23
_diffrn_reflns_limit_l_min -23
_diffrn_reflns_number 33764
_diffrn_reflns_theta_full 26.00
_diffrn_reflns_theta_max 26.00
_diffrn_reflns_theta_min 1.81
_exptl_absorpt_coefficient_mu 0.087
_exptl_absorpt_correction_T_max 0.9792
_exptl_absorpt_correction_T_min 0.9717
_exptl_absorpt_correction_type multi-scan
_exptl_absorpt_process_details 'SADABS (Bruker, 2004)'
_exptl_crystal_colour yellow
_exptl_crystal_density_diffrn 1.353
_exptl_crystal_density_method 'not measured'
_exptl_crystal_description block
_exptl_crystal_F_000 840
_exptl_crystal_size_max 0.32
_exptl_crystal_size_mid 0.30
_exptl_crystal_size_min 0.25
_refine_diff_density_max 0.319
_refine_diff_density_min -0.259
_refine_diff_density_rms 0.062
_refine_ls_extinction_coef 0.0075(4)
_refine_ls_extinction_expression Fc^*^=kFc[1+0.001xFc^2^\l^3^/sin(2\q)]^-1/4^
_refine_ls_extinction_method SHELXL
_refine_ls_goodness_of_fit_ref 1.085
_refine_ls_hydrogen_treatment mixed
_refine_ls_matrix_type full
_refine_ls_number_parameters 291
_refine_ls_number_reflns 33764
_refine_ls_number_restraints 4
_refine_ls_restrained_S_all 1.085
_refine_ls_R_factor_all 0.0786
_refine_ls_R_factor_gt 0.0568
_refine_ls_shift/su_max 0.002
_refine_ls_shift/su_mean 0.000
_refine_ls_structure_factor_coef Fsqd
_refine_ls_weighting_details 'calc w=1/[\s^2^(Fo^2^)+(0.0369P)^2^+2.4469P] where P=(Fo^2^+2Fc^2^)/3'
_refine_ls_weighting_scheme calc
_refine_ls_wR_factor_gt 0.1395
_refine_ls_wR_factor_ref 0.1503
_reflns_number_gt 25240
_reflns_number_total 33764
_reflns_threshold_expression >2sigma(I)
_cod_data_source_file c5ra25025k2.cif
_cod_data_source_block shelxl
_cod_depositor_comments
;
The following automatic conversions were performed:

'_symmetry_cell_setting' value 'Monoclinic' changed to 'monoclinic'
according to
/usr/data/users/saulius/crontab/automatic-downloads/rss-feeds/RSC/lib/dictionaries/cif_core.dic
dictionary named 'cif_core.dic' version 2.4.2 from 2011-04-26.

Automatic conversion script
Id: cif_fix_values 4268 2015-11-12 08:31:59Z antanas 
;
_cod_original_sg_symbol_H-M P21/n
_cod_database_code 7223990
_audit_block_doi 10.5517/cc122wnp

loop_
_symmetry_equiv_pos_as_xyz
'x, y, z'
'-x+1/2, y+1/2, -z+1/2'
'-x, -y, -z'
'x-1/2, -y-1/2, z-1/2'

loop_
_atom_site_label
_atom_site_type_symbol
_atom_site_fract_x
_atom_site_fract_y
_atom_site_fract_z
_atom_site_U_iso_or_equiv
_atom_site_adp_type
_atom_site_occupancy
_atom_site_symmetry_multiplicity
_atom_site_calc_flag
_atom_site_refinement_flags
C1 C 0.26144(16) 0.66925(9) 0.06626(6) 0.0478(3) Uani 1 1 d .
H1 H 0.3105 0.6972 0.0295 0.057 Uiso 1 1 calc R
C2 C 0.20225(16) 0.72761(8) 0.11582(6) 0.0444(3) Uani 1 1 d .
H2 H 0.2140 0.7940 0.1124 0.053 Uiso 1 1 calc R
C3 C 0.12548(14) 0.68915(7) 0.17076(5) 0.0339(3) Uani 1 1 d .
H3 H 0.0851 0.7288 0.2040 0.041 Uiso 1 1 calc R
C4 C 0.11065(13) 0.59066(7) 0.17476(5) 0.0247(2) Uani 1 1 d U
C5 C 0.17480(14) 0.53258(7) 0.12517(5) 0.0302(2) Uani 1 1 d U
C6 C 0.24963(16) 0.57017(9) 0.06983(6) 0.0436(3) Uani 1 1 d .
H6 H 0.2902 0.5307 0.0365 0.052 Uiso 1 1 calc R
C7 C 0.21746(19) 0.35445(9) 0.10361(7) 0.0661(4) Uani 1 1 d .
H7A H 0.2066 0.2957 0.1288 0.099 Uiso 1 1 calc R
H7B H 0.3422 0.3645 0.0982 0.099 Uiso 1 1 calc R
H7C H 0.1451 0.3502 0.0584 0.099 Uiso 1 1 calc R
C8 C 0.08363(13) 0.42472(7) 0.20202(5) 0.0293(2) Uani 1 1 d .
C9 C 0.03269(13) 0.52703(7) 0.22653(5) 0.0240(2) Uani 1 1 d .
C10 C -0.18057(13) 0.53530(7) 0.21716(5) 0.0259(2) Uani 1 1 d .
C11 C -0.24023(13) 0.62525(7) 0.25479(5) 0.0258(2) Uani 1 1 d .
C12 C -0.14419(13) 0.64652(7) 0.31785(5) 0.0259(2) Uani 1 1 d .
C13 C 0.02724(13) 0.59651(7) 0.34461(5) 0.0253(2) Uani 1 1 d .
C14 C 0.11358(13) 0.54420(7) 0.30154(5) 0.0261(2) Uani 1 1 d .
C15 C 0.30349(14) 0.50847(7) 0.32391(6) 0.0345(3) Uani 1 1 d .
H15A H 0.3645 0.5000 0.2833 0.041 Uiso 1 1 calc R
H15B H 0.3001 0.4467 0.3470 0.041 Uiso 1 1 calc R
C16 C 0.40685(15) 0.58106(8) 0.37363(6) 0.0376(3) Uani 1 1 d .
H16A H 0.5252 0.5553 0.3920 0.045 Uiso 1 1 calc R
H16B H 0.4245 0.6401 0.3486 0.045 Uiso 1 1 calc R
C17 C 0.30239(15) 0.60216(7) 0.43272(5) 0.0341(3) Uani 1 1 d .
C18 C 0.38708(18) 0.61530(9) 0.50062(6) 0.0517(3) Uani 1 1 d .
H18 H 0.5130 0.6128 0.5103 0.062 Uiso 1 1 calc R
C19 C 0.28723(19) 0.63197(10) 0.55384(6) 0.0578(4) Uani 1 1 d .
H19 H 0.3463 0.6417 0.5990 0.069 Uiso 1 1 calc R
C20 C 0.10100(18) 0.63436(9) 0.54090(6) 0.0487(3) Uani 1 1 d .
H20 H 0.0338 0.6435 0.5773 0.058 Uiso 1 1 calc R
C21 C 0.01423(16) 0.62302(8) 0.47302(5) 0.0364(3) Uani 1 1 d .
H21 H -0.1118 0.6249 0.4640 0.044 Uiso 1 1 calc R
C22 C 0.11281(14) 0.60895(7) 0.41834(5) 0.0276(2) Uani 1 1 d .
C23 C -0.25141(14) 0.53893(8) 0.14167(6) 0.0337(3) Uani 1 1 d .
C24 C -0.26584(14) 0.45127(8) 0.24764(5) 0.0311(3) Uani 1 1 d .
C25 C -0.20184(14) 0.72730(7) 0.35484(5) 0.0304(2) Uani 1 1 d .
N1 N 0.15439(12) 0.43493(6) 0.14222(5) 0.0359(2) Uani 1 1 d .
N2 N -0.30754(14) 0.54483(8) 0.08438(5) 0.0566(3) Uani 1 1 d .
N3 N -0.34232(14) 0.39016(7) 0.26956(5) 0.0493(3) Uani 1 1 d .
N4 N -0.25146(14) 0.79200(7) 0.38333(5) 0.0507(3) Uani 1 1 d .
N5 N -0.38869(13) 0.67144(7) 0.22385(5) 0.0378(2) Uani 1 1 d D
O1 O 0.06384(10) 0.34986(5) 0.23297(4) 0.0404(2) Uani 1 1 d .
H5A H -0.4433(14) 0.6543(8) 0.1823(5) 0.047(4) Uiso 1 1 d D
H5B H -0.4242(16) 0.7235(8) 0.2411(6) 0.061(4) Uiso 1 1 d D

loop_
_atom_site_aniso_label
_atom_site_aniso_U_11
_atom_site_aniso_U_22
_atom_site_aniso_U_33
_atom_site_aniso_U_23
_atom_site_aniso_U_13
_atom_site_aniso_U_12
C1 0.0571(8) 0.0544(8) 0.0349(7) 0.0108(6) 0.0167(6) -0.0070(7)
C2 0.0580(8) 0.0311(7) 0.0452(7) 0.0087(5) 0.0109(6) -0.0021(6)
C3 0.0392(7) 0.0288(6) 0.0349(6) 0.0003(5) 0.0096(5) 0.0029(5)
C4 0.0236(5) 0.0276(6) 0.0234(5) -0.0023(4) 0.0052(4) 0.0017(4)
C5 0.0305(6) 0.0287(6) 0.0323(6) -0.0049(5) 0.0076(5) -0.0032(5)
C6 0.0488(8) 0.0521(8) 0.0341(7) -0.0068(6) 0.0206(6) -0.0059(6)
C7 0.0849(11) 0.0384(8) 0.0850(10) -0.0281(7) 0.0459(9) 0.0009(7)
C8 0.0261(6) 0.0229(6) 0.0390(6) -0.0049(5) 0.0053(5) 0.0006(5)
C9 0.0248(6) 0.0206(5) 0.0273(5) -0.0029(4) 0.0067(4) 0.0019(4)
C10 0.0260(6) 0.0281(5) 0.0243(5) -0.0032(4) 0.0055(4) 0.0017(5)
C11 0.0249(6) 0.0256(5) 0.0281(5) -0.0009(4) 0.0077(5) 0.0032(5)
C12 0.0279(6) 0.0273(6) 0.0235(5) -0.0026(4) 0.0072(4) 0.0021(4)
C13 0.0255(6) 0.0246(5) 0.0258(5) 0.0010(4) 0.0035(4) 0.0002(4)
C14 0.0276(6) 0.0237(5) 0.0275(6) 0.0020(4) 0.0057(5) 0.0022(4)
C15 0.0311(6) 0.0359(6) 0.0369(6) 0.0013(5) 0.0058(5) 0.0071(5)
C16 0.0270(6) 0.0437(7) 0.0417(7) 0.0024(5) 0.0037(5) 0.0026(5)
C17 0.0375(7) 0.0313(6) 0.0322(6) -0.0005(5) 0.0004(5) -0.0015(5)
C18 0.0440(8) 0.0663(9) 0.0406(7) -0.0036(6) -0.0079(6) 0.0044(7)
C19 0.0695(10) 0.0699(10) 0.0293(7) -0.0072(6) -0.0078(7) 0.0118(8)
C20 0.0651(9) 0.0526(8) 0.0292(6) 0.0011(6) 0.0097(6) 0.0084(7)
C21 0.0411(7) 0.0384(7) 0.0302(6) 0.0013(5) 0.0067(5) 0.0046(5)
C22 0.0338(6) 0.0228(5) 0.0256(5) 0.0022(4) 0.0025(5) -0.0004(5)
C23 0.0300(6) 0.0420(7) 0.0293(6) -0.0090(5) 0.0052(5) 0.0058(5)
C24 0.0269(6) 0.0331(6) 0.0352(6) -0.0090(5) 0.0105(5) 0.0009(5)
C25 0.0325(6) 0.0306(6) 0.0279(6) -0.0012(5) 0.0036(5) 0.0035(5)
N1 0.0408(6) 0.0264(5) 0.0445(6) -0.0122(4) 0.0191(5) 0.0005(4)
N2 0.0535(7) 0.0837(9) 0.0315(6) -0.0104(6) 0.0027(5) 0.0159(6)
N3 0.0530(7) 0.0400(6) 0.0607(7) -0.0060(5) 0.0279(6) -0.0075(5)
N4 0.0640(7) 0.0447(6) 0.0430(6) -0.0108(5) 0.0066(5) 0.0169(5)
N5 0.0366(6) 0.0415(6) 0.0331(6) -0.0090(5) -0.0026(5) 0.0162(5)
O1 0.0416(5) 0.0252(4) 0.0549(5) 0.0027(4) 0.0084(4) -0.0020(3)

loop_
_atom_type_symbol
_atom_type_description
_atom_type_scat_dispersion_real
_atom_type_scat_dispersion_imag
_atom_type_scat_source
C C 0.0033 0.0016 'International Tables Vol C Tables 4.2.6.8 and 6.1.1.4'
H H 0.0000 0.0000 'International Tables Vol C Tables 4.2.6.8 and 6.1.1.4'
N N 0.0061 0.0033 'International Tables Vol C Tables 4.2.6.8 and 6.1.1.4'
O O 0.0106 0.0060 'International Tables Vol C Tables 4.2.6.8 and 6.1.1.4'

loop_
_citation_id
_citation_doi
_citation_year
1 10.1039/C4RA13711F 2014

loop_
_geom_angle_atom_site_label_1
_geom_angle_atom_site_label_2
_geom_angle_atom_site_label_3
_geom_angle
C2 C1 C6 121.52(11)
C2 C1 H1 119.2
C6 C1 H1 119.2
C1 C2 C3 121.15(11)
C1 C2 H2 119.4
C3 C2 H2 119.4
C4 C3 C2 118.17(10)
C4 C3 H3 120.9
C2 C3 H3 120.9
C3 C4 C5 119.99(9)
C3 C4 C9 131.28(9)
C5 C4 C9 108.73(8)
C6 C5 C4 122.28(10)
C6 C5 N1 127.99(10)
C4 C5 N1 109.71(9)
C5 C6 C1 116.86(10)
C5 C6 H6 121.6
C1 C6 H6 121.6
N1 C7 H7A 109.5
N1 C7 H7B 109.5
H7A C7 H7B 109.5
N1 C7 H7C 109.5
H7A C7 H7C 109.5
H7B C7 H7C 109.5
O1 C8 N1 127.01(9)
O1 C8 C9 125.07(9)
N1 C8 C9 107.91(8)
C14 C9 C4 113.99(8)
C14 C9 C8 110.82(8)
C4 C9 C8 101.36(8)
C14 C9 C10 110.78(8)
C4 C9 C10 110.98(8)
C8 C9 C10 108.44(8)
C23 C10 C24 107.80(9)
C23 C10 C11 110.61(8)
C24 C10 C11 106.20(8)
C23 C10 C9 108.98(8)
C24 C10 C9 112.17(8)
C11 C10 C9 111.02(8)
N5 C11 C12 126.24(9)
N5 C11 C10 116.84(9)
C12 C11 C10 116.80(9)
C11 C12 C25 117.67(9)
C11 C12 C13 121.96(9)
C25 C12 C13 119.97(9)
C14 C13 C12 120.32(9)
C14 C13 C22 118.88(9)
C12 C13 C22 120.67(8)
C13 C14 C15 121.14(9)
C13 C14 C9 121.62(9)
C15 C14 C9 116.97(8)
C14 C15 C16 109.40(8)
C14 C15 H15A 109.8
C16 C15 H15A 109.8
C14 C15 H15B 109.8
C16 C15 H15B 109.8
H15A C15 H15B 108.2
C17 C16 C15 109.86(9)
C17 C16 H16A 109.7
C15 C16 H16A 109.7
C17 C16 H16B 109.7
C15 C16 H16B 109.7
H16A C16 H16B 108.2
C18 C17 C22 119.13(11)
C18 C17 C16 122.20(11)
C22 C17 C16 118.67(9)
C19 C18 C17 120.77(12)
C19 C18 H18 119.6
C17 C18 H18 119.6
C20 C19 C18 120.60(11)
C20 C19 H19 119.7
C18 C19 H19 119.7
C19 C20 C21 119.34(11)
C19 C20 H20 120.3
C21 C20 H20 120.3
C22 C21 C20 120.88(11)
C22 C21 H21 119.6
C20 C21 H21 119.6
C21 C22 C17 119.17(10)
C21 C22 C13 123.23(10)
C17 C22 C13 117.55(9)
N2 C23 C10 177.63(12)
N3 C24 C10 175.22(12)
N4 C25 C12 178.43(12)
C8 N1 C5 111.81(8)
C8 N1 C7 123.66(9)
C5 N1 C7 124.30(9)
C11 N5 H5A 121.4(7)
C11 N5 H5B 120.8(8)
H5A N5 H5B 117.2(10)

loop_
_geom_bond_atom_site_label_1
_geom_bond_atom_site_label_2
_geom_bond_distance
C1 C2 1.3760(15)
C1 C6 1.3811(16)
C1 H1 0.9300
C2 C3 1.3849(14)
C2 H2 0.9300
C3 C4 1.3753(13)
C3 H3 0.9300
C4 C5 1.3902(13)
C4 C9 1.5132(13)
C5 C6 1.3792(14)
C5 N1 1.4092(13)
C6 H6 0.9300
C7 N1 1.4593(12)
C7 H7A 0.9600
C7 H7B 0.9600
C7 H7C 0.9600
C8 O1 1.2193(11)
C8 N1 1.3464(12)
C8 C9 1.5621(13)
C9 C14 1.5077(13)
C9 C10 1.5767(13)
C10 C23 1.4804(14)
C10 C24 1.4905(14)
C10 C11 1.5433(13)
C11 N5 1.3421(13)
C11 C12 1.3547(13)
C12 C25 1.4299(13)
C12 C13 1.4798(13)
C13 C14 1.3383(13)
C13 C22 1.4859(13)
C14 C15 1.5024(13)
C15 C16 1.5232(14)
C15 H15A 0.9700
C15 H15B 0.9700
C16 C17 1.5018(14)
C16 H16A 0.9700
C16 H16B 0.9700
C17 C18 1.3849(15)
C17 C22 1.4023(14)
C18 C19 1.3742(17)
C18 H18 0.9300
C19 C20 1.3739(17)
C19 H19 0.9300
C20 C21 1.3863(15)
C20 H20 0.9300
C21 C22 1.3862(14)
C21 H21 0.9300
C23 N2 1.1297(13)
C24 N3 1.1377(13)
C25 N4 1.1431(12)
N5 H5A 0.879(10)
N5 H5B 0.855(10)

loop_
_geom_hbond_atom_site_label_D
_geom_hbond_atom_site_label_H
_geom_hbond_atom_site_label_A
_geom_hbond_distance_DH
_geom_hbond_distance_HA
_geom_hbond_distance_DA
_geom_hbond_angle_DHA
_geom_hbond_site_symmetry_A
C6 H6 N2 0.93 2.58 3.4659(15) 158.6 3_565
N5 H5B O1 0.855(10) 2.136(11) 2.9759(12) 167.4(11) 2_455

loop_
_geom_torsion_atom_site_label_1
_geom_torsion_atom_site_label_2
_geom_torsion_atom_site_label_3
_geom_torsion_atom_site_label_4
_geom_torsion
C6 C1 C2 C3 -1.10(19)
C1 C2 C3 C4 0.33(17)
C2 C3 C4 C5 1.13(15)
C2 C3 C4 C9 -179.07(10)
C3 C4 C5 C6 -1.90(16)
C9 C4 C5 C6 178.25(10)
C3 C4 C5 N1 176.65(9)
C9 C4 C5 N1 -3.19(11)
C4 C5 C6 C1 1.12(17)
N1 C5 C6 C1 -177.15(10)
C2 C1 C6 C5 0.37(18)
C3 C4 C9 C14 -54.82(14)
C5 C4 C9 C14 125.00(9)
C3 C4 C9 C8 -173.91(10)
C5 C4 C9 C8 5.91(10)
C3 C4 C9 C10 71.10(13)
C5 C4 C9 C10 -109.08(9)
O1 C8 C9 C14 50.93(13)
N1 C8 C9 C14 -128.17(9)
O1 C8 C9 C4 172.27(10)
N1 C8 C9 C4 -6.83(10)
O1 C8 C9 C10 -70.86(12)
N1 C8 C9 C10 110.04(9)
C14 C9 C10 C23 167.98(8)
C4 C9 C10 C23 40.30(11)
C8 C9 C10 C23 -70.20(10)
C14 C9 C10 C24 -72.73(10)
C4 C9 C10 C24 159.59(8)
C8 C9 C10 C24 49.09(11)
C14 C9 C10 C11 45.92(10)
C4 C9 C10 C11 -81.77(10)
C8 C9 C10 C11 167.73(8)
C23 C10 C11 N5 23.08(13)
C24 C10 C11 N5 -93.62(11)
C9 C10 C11 N5 144.20(9)
C23 C10 C11 C12 -160.79(9)
C24 C10 C11 C12 82.52(11)
C9 C10 C11 C12 -39.67(12)
N5 C11 C12 C25 -1.79(16)
C10 C11 C12 C25 -177.52(9)
N5 C11 C12 C13 -174.49(10)
C10 C11 C12 C13 9.79(14)
C11 C12 C13 C14 14.87(15)
C25 C12 C13 C14 -157.66(10)
C11 C12 C13 C22 -169.40(9)
C25 C12 C13 C22 18.06(14)
C12 C13 C14 C15 168.32(9)
C22 C13 C14 C15 -7.48(14)
C12 C13 C14 C9 -5.46(15)
C22 C13 C14 C9 178.74(8)
C4 C9 C14 C13 100.90(11)
C8 C9 C14 C13 -145.53(9)
C10 C9 C14 C13 -25.12(13)
C4 C9 C14 C15 -73.13(11)
C8 C9 C14 C15 40.44(12)
C10 C9 C14 C15 160.84(8)
C13 C14 C15 C16 -32.65(13)
C9 C14 C15 C16 141.41(9)
C14 C15 C16 C17 53.49(11)
C15 C16 C17 C18 141.71(11)
C15 C16 C17 C22 -38.45(13)
C22 C17 C18 C19 1.91(18)
C16 C17 C18 C19 -178.25(11)
C17 C18 C19 C20 1.1(2)
C18 C19 C20 C21 -2.2(2)
C19 C20 C21 C22 0.28(18)
C20 C21 C22 C17 2.68(16)
C20 C21 C22 C13 -179.92(10)
C18 C17 C22 C21 -3.74(15)
C16 C17 C22 C21 176.42(9)
C18 C17 C22 C13 178.71(10)
C16 C17 C22 C13 -1.13(14)
C14 C13 C22 C21 -151.32(10)
C12 C13 C22 C21 32.89(14)
C14 C13 C22 C17 26.12(14)
C12 C13 C22 C17 -149.66(9)
C24 C10 C23 N2 123(3)
C11 C10 C23 N2 7(3)
C9 C10 C23 N2 -115(3)
C23 C10 C24 N3 -61.8(14)
C11 C10 C24 N3 56.8(14)
C9 C10 C24 N3 178(100)
C11 C12 C25 N4 10(5)
C13 C12 C25 N4 -178(100)
O1 C8 N1 C5 -173.61(10)
C9 C8 N1 C5 5.46(11)
O1 C8 N1 C7 1.09(18)
C9 C8 N1 C7 -179.84(10)
C6 C5 N1 C8 176.88(11)
C4 C5 N1 C8 -1.57(12)
C6 C5 N1 C7 2.21(18)
C4 C5 N1 C7 -176.24(10)
